data_7211554
loop_
_publ_author_name
'Fan, Jun'
'Wang, Zhi-Hong'
'Yang, Ming'
'Yin, Xia'
'Zhang, Wei-Guang'
'Huang, Zhuo-Fen'
'Zeng, Rong-Hua'

_publ_section_title
;
 Controlled synthesis, structures and properties of one-, two-, and
 three-dimensional lanthanide coordination polymers based on
 (8-quinolyloxy)acetate
;
_journal_issue 1
_journal_name_full CrystEngComm
_journal_page_first 216
_journal_paper_doi 10.1039/b910219a
_journal_volume 12
_journal_year 2010
_chemical_formula_moiety 'C46 H34 Er2 N4 O17, 3(H2 O)'
_chemical_formula_sum 'C46 H40 Er2 N4 O20'
_chemical_formula_weight 1303.34
_chemical_name_systematic
;
?
;
_space_group_IT_number 14
_symmetry_cell_setting monoclinic
_symmetry_space_group_name_Hall '-P 2ybc'
_symmetry_space_group_name_H-M 'P 1 21/c 1'
_atom_sites_solution_hydrogens geom
_atom_sites_solution_primary direct
_atom_sites_solution_secondary difmap
_audit_creation_method SHELXL-97
_cell_angle_alpha 90.00
_cell_angle_beta 100.41(3)
_cell_angle_gamma 90.00
_cell_formula_units_Z 4
_cell_length_a 19.266(4)
_cell_length_b 16.039(3)
_cell_length_c 15.551(3)
_cell_measurement_reflns_used 11209
_cell_measurement_temperature 298(2)
_cell_measurement_theta_max 27.97
_cell_measurement_theta_min 1.07
_cell_volume 4726.3(17)
_computing_cell_refinement 'SAINT (Bruker, 2004)'
_computing_data_collection 'APEX-II (Bruker, 2004)'
_computing_data_reduction SAINT
_computing_molecular_graphics 'SHELXTL-XP (Bruker, 2004)'
_computing_publication_material SHELXTL
_computing_structure_refinement 'SHELXL-97 (Sheldrick, 1997)'
_computing_structure_solution 'SHELXS-97 (Sheldrick, 1990)'
_diffrn_ambient_temperature 298(2)
_diffrn_measured_fraction_theta_full 0.994
_diffrn_measured_fraction_theta_max 0.994
_diffrn_measurement_device_type 'Bruker Smart Apex II CCD area detector'
_diffrn_measurement_method '\f and \w scan'
_diffrn_radiation_monochromator graphite
_diffrn_radiation_source 'fine-focus sealed tube'
_diffrn_radiation_type MoK\a
_diffrn_radiation_wavelength 0.71073
_diffrn_reflns_av_R_equivalents 0.0935
_diffrn_reflns_av_sigmaI/netI 0.0876
_diffrn_reflns_limit_h_max 22
_diffrn_reflns_limit_h_min -23
_diffrn_reflns_limit_k_max 19
_diffrn_reflns_limit_k_min -18
_diffrn_reflns_limit_l_max 18
_diffrn_reflns_limit_l_min -18
_diffrn_reflns_number 41762
_diffrn_reflns_theta_full 25.25
_diffrn_reflns_theta_max 25.25
_diffrn_reflns_theta_min 1.07
_exptl_absorpt_coefficient_mu 3.612
_exptl_absorpt_correction_T_max 0.5912
_exptl_absorpt_correction_T_min 0.4125
_exptl_absorpt_correction_type multi-scan
_exptl_absorpt_process_details SADABS
_exptl_crystal_colour pale-orange
_exptl_crystal_density_diffrn 1.832
_exptl_crystal_density_method 'not measured'
_exptl_crystal_description block
_exptl_crystal_F_000 2560
_exptl_crystal_size_max 0.26
_exptl_crystal_size_mid 0.22
_exptl_crystal_size_min 0.15
_refine_diff_density_max 2.724
_refine_diff_density_min -1.174
_refine_diff_density_rms 0.198
_refine_ls_extinction_method none
_refine_ls_goodness_of_fit_ref 1.054
_refine_ls_hydrogen_treatment constr
_refine_ls_matrix_type full
_refine_ls_number_parameters 649
_refine_ls_number_reflns 8506
_refine_ls_number_restraints 0
_refine_ls_restrained_S_all 1.054
_refine_ls_R_factor_all 0.1043
_refine_ls_R_factor_gt 0.0596
_refine_ls_shift/su_max 0.000
_refine_ls_shift/su_mean 0.000
_refine_ls_structure_factor_coef Fsqd
_refine_ls_weighting_details 'calc w=1/[\s^2^(Fo^2^)+(0.1000P)^2^+0.0200P] where P=(Fo^2^+2Fc^2^)/3'
_refine_ls_weighting_scheme calc
_refine_ls_wR_factor_gt 0.1513
_refine_ls_wR_factor_ref 0.1786
_reflns_number_gt 5529
_reflns_number_total 8506
_reflns_threshold_expression >2sigma(I)
_cod_data_source_file b910219a.txt
_cod_data_source_block er4
_cod_original_cell_volume 4726.3(16)
_cod_original_sg_symbol_H-M 'P 21/c'
_cod_database_code 7211554

loop_
_symmetry_equiv_pos_as_xyz
'x, y, z'
'-x, y+1/2, -z+1/2'
'-x, -y, -z'
'x, -y-1/2, z-1/2'

loop_
_atom_site_label
_atom_site_type_symbol
_atom_site_fract_x
_atom_site_fract_y
_atom_site_fract_z
_atom_site_U_iso_or_equiv
_atom_site_adp_type
_atom_site_occupancy
_atom_site_symmetry_multiplicity
_atom_site_calc_flag
_atom_site_refinement_flags
C1 C 0.1105(6) 0.5894(7) 0.6317(8) 0.044(3) Uani 1 1 d .
H1 H 0.1456 0.5820 0.6807 0.052 Uiso 1 1 calc R
C2 C 0.0400(6) 0.6044(8) 0.6440(8) 0.046(3) Uani 1 1 d .
H2 H 0.0299 0.6073 0.7002 0.055 Uiso 1 1 calc R
C3 C -0.0114(6) 0.6144(7) 0.5753(8) 0.038(3) Uani 1 1 d .
H3 H -0.0575 0.6233 0.5835 0.046 Uiso 1 1 calc R
C4 C 0.0034(5) 0.6114(6) 0.4916(7) 0.030(2) Uani 1 1 d .
C5 C -0.0462(6) 0.6232(7) 0.4145(8) 0.042(3) Uani 1 1 d .
H5 H -0.0931 0.6331 0.4186 0.051 Uiso 1 1 calc R
C6 C -0.0284(6) 0.6208(8) 0.3364(7) 0.049(3) Uani 1 1 d .
H6 H -0.0627 0.6291 0.2868 0.059 Uiso 1 1 calc R
C7 C 0.0429(6) 0.6055(8) 0.3270(7) 0.046(3) Uani 1 1 d .
H7 H 0.0552 0.6040 0.2719 0.056 Uiso 1 1 calc R
C8 C 0.0921(5) 0.5933(6) 0.3996(7) 0.030(3) Uani 1 1 d .
C9 C 0.0751(5) 0.5970(6) 0.4838(7) 0.024(2) Uani 1 1 d .
C10 C 0.1824(5) 0.5725(7) 0.3139(7) 0.035(3) Uani 1 1 d .
H10A H 0.1760 0.6268 0.2861 0.042 Uiso 1 1 calc R
H10B H 0.1524 0.5330 0.2773 0.042 Uiso 1 1 calc R
C11 C 0.2582(5) 0.5461(6) 0.3224(6) 0.022(2) Uani 1 1 d .
C12 C 0.4249(6) 0.5977(7) 0.6550(8) 0.038(3) Uani 1 1 d .
H12 H 0.3978 0.6422 0.6685 0.045 Uiso 1 1 calc R
C13 C 0.4974(6) 0.6007(7) 0.6833(8) 0.047(3) Uani 1 1 d .
H13 H 0.5174 0.6454 0.7171 0.057 Uiso 1 1 calc R
C14 C 0.5400(6) 0.5378(7) 0.6615(8) 0.044(3) Uani 1 1 d .
H14 H 0.5887 0.5394 0.6798 0.053 Uiso 1 1 calc R
C15 C 0.5075(5) 0.4718(7) 0.6111(7) 0.031(3) Uani 1 1 d .
C16 C 0.5453(5) 0.4039(7) 0.5853(7) 0.036(3) Uani 1 1 d .
H16 H 0.5943 0.4037 0.5994 0.043 Uiso 1 1 calc R
C17 C 0.5122(5) 0.3398(8) 0.5409(8) 0.042(3) Uani 1 1 d .
H17 H 0.5384 0.2968 0.5225 0.050 Uiso 1 1 calc R
C18 C 0.4380(6) 0.3366(7) 0.5218(7) 0.038(3) Uani 1 1 d .
H18 H 0.4156 0.2903 0.4933 0.046 Uiso 1 1 calc R
C19 C 0.3988(5) 0.4006(6) 0.5445(6) 0.026(2) Uani 1 1 d .
C20 C 0.4320(5) 0.4717(6) 0.5897(6) 0.028(2) Uani 1 1 d .
C21 C 0.2889(5) 0.3338(6) 0.4840(8) 0.034(3) Uani 1 1 d .
H21A H 0.3026 0.2826 0.5158 0.041 Uiso 1 1 calc R
H21B H 0.3009 0.3289 0.4263 0.041 Uiso 1 1 calc R
C22 C 0.2096(6) 0.3472(8) 0.4758(7) 0.038(3) Uani 1 1 d .
C23 C 0.4165(6) 0.6532(7) 0.1976(8) 0.046(3) Uani 1 1 d .
H23 H 0.3881 0.6612 0.2393 0.056 Uiso 1 1 calc R
C24 C 0.4893(7) 0.6732(8) 0.2196(9) 0.058(4) Uani 1 1 d .
H24 H 0.5082 0.6932 0.2750 0.070 Uiso 1 1 calc R
C25 C 0.5293(7) 0.6635(8) 0.1613(10) 0.053(4) Uani 1 1 d .
H25 H 0.5770 0.6763 0.1766 0.064 Uiso 1 1 calc R
C26 C 0.5034(6) 0.6344(7) 0.0761(8) 0.039(3) Uani 1 1 d .
C27 C 0.5425(6) 0.6232(7) 0.0088(9) 0.046(3) Uani 1 1 d .
H27 H 0.5907 0.6342 0.0199 0.055 Uiso 1 1 calc R
C28 C 0.5121(6) 0.5973(7) -0.0707(9) 0.043(3) Uani 1 1 d .
H28 H 0.5387 0.5916 -0.1146 0.052 Uiso 1 1 calc R
C29 C 0.4389(6) 0.5784(7) -0.0881(9) 0.043(3) Uani 1 1 d .
H29 H 0.4176 0.5616 -0.1439 0.052 Uiso 1 1 calc R
C30 C 0.3998(5) 0.5846(6) -0.0247(7) 0.032(3) Uani 1 1 d .
C31 C 0.4301(5) 0.6146(6) 0.0599(7) 0.031(3) Uani 1 1 d .
C32 C 0.2957(6) 0.5357(7) -0.1181(7) 0.037(3) Uani 1 1 d .
H32A H 0.3223 0.4917 -0.1403 0.044 Uiso 1 1 calc R
H32B H 0.2927 0.5826 -0.1580 0.044 Uiso 1 1 calc R
C33 C 0.2218(5) 0.5045(6) -0.1132(7) 0.025(2) Uani 1 1 d .
C34 C 0.0845(5) 0.6457(7) 0.0871(7) 0.037(3) Uani 1 1 d .
H34 H 0.1091 0.6940 0.0787 0.045 Uiso 1 1 calc R
C35 C 0.0108(6) 0.6515(7) 0.0847(7) 0.042(3) Uani 1 1 d .
H35 H -0.0118 0.7029 0.0765 0.051 Uiso 1 1 calc R
C36 C -0.0261(6) 0.5820(7) 0.0943(7) 0.034(3) Uani 1 1 d .
H36 H -0.0747 0.5847 0.0910 0.041 Uiso 1 1 calc R
C37 C 0.0094(5) 0.5050(6) 0.1094(6) 0.026(2) Uani 1 1 d .
C38 C -0.0252(6) 0.4308(8) 0.1226(7) 0.038(3) Uani 1 1 d .
H38 H -0.0738 0.4311 0.1199 0.045 Uiso 1 1 calc R
C39 C 0.0112(5) 0.3581(8) 0.1394(7) 0.040(3) Uani 1 1 d .
H39 H -0.0125 0.3095 0.1492 0.048 Uiso 1 1 calc R
C40 C 0.0846(5) 0.3562(7) 0.1421(7) 0.033(3) Uani 1 1 d .
H40 H 0.1096 0.3066 0.1534 0.040 Uiso 1 1 calc R
C41 C 0.1186(5) 0.4277(6) 0.1279(6) 0.023(2) Uani 1 1 d .
C42 C 0.0824(4) 0.5047(6) 0.1118(6) 0.020(2) Uani 1 1 d .
C43 C 0.2311(5) 0.3585(7) 0.1454(8) 0.041(3) Uani 1 1 d .
H43A H 0.2113 0.3170 0.1025 0.050 Uiso 1 1 calc R
H43B H 0.2277 0.3373 0.2029 0.050 Uiso 1 1 calc R
C44 C 0.3085(5) 0.3731(7) 0.1400(7) 0.031(2) Uani 1 1 d .
C45 C 0.2574(5) 0.7719(7) 0.1257(6) 0.029(2) Uani 1 1 d .
C46 C 0.2559(6) 0.7608(7) 0.0240(7) 0.037(3) Uani 1 1 d .
Er1 Er 0.25542(3) 0.54039(3) 0.53821(3) 0.03444(18) Uani 1 1 d .
Er2 Er 0.25754(3) 0.56711(3) 0.09497(3) 0.03553(18) Uani 1 1 d .
N1 N 0.1274(4) 0.5857(5) 0.5561(5) 0.0270(19) Uani 1 1 d .
N2 N 0.3927(4) 0.5354(5) 0.6102(5) 0.0270(19) Uani 1 1 d .
N3 N 0.3879(5) 0.6239(5) 0.1210(6) 0.035(2) Uani 1 1 d .
N4 N 0.1197(4) 0.5755(5) 0.1008(5) 0.0233(18) Uani 1 1 d .
O1 O 0.1626(3) 0.5763(4) 0.3981(4) 0.0292(16) Uani 1 1 d .
O2 O 0.2909(3) 0.5247(4) 0.3968(4) 0.0280(16) Uani 1 1 d .
O3 O 0.2818(3) 0.5455(4) 0.2537(4) 0.0284(16) Uani 1 1 d .
O4 O 0.3258(3) 0.4031(4) 0.5295(4) 0.0257(15) Uani 1 1 d .
O5 O 0.1893(4) 0.4179(4) 0.4907(5) 0.0359(18) Uani 1 1 d .
O6 O 0.1728(4) 0.2849(5) 0.4558(7) 0.066(3) Uani 1 1 d .
O7 O 0.3316(4) 0.5609(4) -0.0323(5) 0.0328(17) Uani 1 1 d .
O8 O 0.2017(3) 0.5086(4) -0.0426(4) 0.0302(16) Uani 1 1 d .
O9 O 0.1866(4) 0.4796(5) -0.1838(5) 0.0374(18) Uani 1 1 d .
O10 O 0.1919(3) 0.4334(4) 0.1297(4) 0.0263(16) Uani 1 1 d .
O11 O 0.3239(3) 0.4424(4) 0.1128(5) 0.0317(17) Uani 1 1 d .
O12 O 0.3492(4) 0.3157(5) 0.1620(7) 0.061(3) Uani 1 1 d .
O13 O 0.2495(4) 0.7081(4) 0.1674(4) 0.0293(16) Uani 1 1 d .
O14 O 0.2379(4) 0.6869(4) -0.0049(5) 0.0403(19) Uani 1 1 d .
O15 O 0.2655(4) 0.8450(4) 0.1503(4) 0.0289(16) Uani 1 1 d .
O16 O 0.2727(4) 0.8204(4) -0.0174(4) 0.0365(18) Uani 1 1 d .
O2W O 0.1835(5) 0.1988(6) 0.3055(7) 0.070(3) Uani 1 1 d .
H4W H 0.1849 0.1492 0.3246 0.106 Uiso 1 1 d R
H3W H 0.1589 0.2282 0.3341 0.106 Uiso 1 1 d R
O3W O 0.3049(4) 0.3228(5) 0.7371(6) 0.053(2) Uani 1 1 d .
H5W H 0.2654 0.3093 0.7506 0.080 Uiso 1 1 d R
H6W H 0.3084 0.2985 0.6896 0.080 Uiso 1 1 d R
O4W O 0.1671(8) 0.7055(9) 0.8087(8) 0.136(6) Uani 1 1 d .
H7W H 0.1341 0.6987 0.8378 0.204 Uiso 1 1 d R
H8W H 0.2056 0.7036 0.8455 0.204 Uiso 1 1 d R
O1W O 0.2543(4) 0.4708(4) 0.6765(4) 0.0356(18) Uani 1 1 d .
H2W H 0.2270 0.4624 0.7130 0.053 Uiso 1 1 d R
H1W H 0.2684 0.4228 0.6648 0.053 Uiso 1 1 d R

loop_
_atom_site_aniso_label
_atom_site_aniso_U_11
_atom_site_aniso_U_22
_atom_site_aniso_U_33
_atom_site_aniso_U_23
_atom_site_aniso_U_13
_atom_site_aniso_U_12
C1 0.039(7) 0.067(8) 0.024(7) 0.004(5) 0.002(5) 0.020(6)
C2 0.039(7) 0.084(9) 0.018(6) 0.003(6) 0.015(5) 0.015(6)
C3 0.028(6) 0.042(7) 0.050(8) 0.004(5) 0.020(6) 0.007(5)
C4 0.025(6) 0.039(6) 0.028(6) 0.001(5) 0.009(5) 0.005(5)
C5 0.017(6) 0.061(8) 0.049(8) 0.000(6) 0.005(5) 0.006(5)
C6 0.032(7) 0.091(10) 0.018(7) 0.000(6) -0.013(5) 0.014(6)
C7 0.033(7) 0.083(9) 0.019(6) -0.005(6) -0.004(5) 0.016(6)
C8 0.012(5) 0.035(6) 0.039(7) -0.006(5) -0.008(4) 0.005(4)
C9 0.022(6) 0.023(5) 0.026(6) 0.007(4) 0.002(4) -0.001(4)
C10 0.022(6) 0.058(7) 0.021(6) -0.002(5) -0.009(5) 0.009(5)
C11 0.021(5) 0.028(6) 0.020(6) -0.006(4) 0.006(4) -0.014(4)
C12 0.029(6) 0.033(6) 0.047(8) -0.007(5) -0.004(5) -0.001(5)
C13 0.040(7) 0.047(7) 0.046(8) -0.010(6) -0.015(6) -0.018(6)
C14 0.026(6) 0.059(8) 0.044(8) 0.010(6) -0.001(5) -0.009(6)
C15 0.019(6) 0.049(7) 0.022(6) 0.017(5) -0.002(4) -0.002(5)
C16 0.010(5) 0.055(7) 0.039(7) 0.006(5) -0.004(5) 0.006(5)
C17 0.021(6) 0.056(8) 0.049(8) 0.006(6) 0.006(5) 0.021(5)
C18 0.032(7) 0.049(7) 0.033(7) -0.006(5) 0.005(5) 0.000(5)
C19 0.018(5) 0.038(6) 0.022(6) -0.002(4) -0.001(4) 0.000(4)
C20 0.026(6) 0.040(6) 0.019(6) 0.015(4) 0.007(4) 0.000(5)
C21 0.025(6) 0.030(6) 0.047(7) -0.010(5) 0.004(5) -0.002(5)
C22 0.026(6) 0.056(8) 0.031(7) -0.015(5) 0.003(5) -0.002(6)
C23 0.041(7) 0.052(8) 0.042(8) 0.012(6) -0.002(6) -0.005(6)
C24 0.055(9) 0.066(9) 0.041(9) 0.017(6) -0.027(7) -0.016(7)
C25 0.035(8) 0.052(8) 0.066(10) 0.014(7) -0.007(7) -0.011(6)
C26 0.025(6) 0.036(6) 0.056(9) 0.017(6) 0.006(6) -0.001(5)
C27 0.020(6) 0.041(7) 0.082(11) 0.009(6) 0.021(7) 0.000(5)
C28 0.039(7) 0.049(7) 0.048(8) 0.006(6) 0.024(6) 0.001(6)
C29 0.042(8) 0.039(7) 0.052(8) 0.004(5) 0.020(6) -0.003(5)
C30 0.021(6) 0.036(6) 0.041(7) 0.005(5) 0.014(5) -0.007(5)
C31 0.026(6) 0.022(5) 0.044(7) 0.013(5) 0.007(5) -0.002(4)
C32 0.048(7) 0.054(7) 0.012(6) -0.005(5) 0.014(5) 0.001(5)
C33 0.026(6) 0.023(5) 0.027(6) 0.003(4) 0.007(5) 0.007(4)
C34 0.022(6) 0.049(7) 0.037(7) 0.001(5) -0.003(5) -0.001(5)
C35 0.050(8) 0.044(7) 0.033(7) 0.003(5) 0.006(6) 0.026(6)
C36 0.026(6) 0.059(8) 0.018(6) 0.000(5) 0.005(5) 0.010(5)
C37 0.022(6) 0.043(6) 0.014(5) -0.006(4) 0.008(4) 0.001(5)
C38 0.017(6) 0.073(8) 0.025(6) -0.004(5) 0.007(5) -0.003(6)
C39 0.025(6) 0.061(8) 0.036(7) -0.006(6) 0.008(5) -0.014(6)
C40 0.024(6) 0.041(7) 0.035(7) -0.001(5) 0.005(5) -0.002(5)
C41 0.019(5) 0.035(6) 0.016(5) -0.004(4) 0.003(4) -0.005(4)
C42 0.010(5) 0.041(6) 0.009(5) -0.007(4) 0.000(4) 0.004(4)
C43 0.027(6) 0.035(6) 0.060(8) 0.018(6) 0.003(5) 0.006(5)
C44 0.028(6) 0.040(7) 0.029(6) -0.004(5) 0.015(5) 0.001(5)
C45 0.022(6) 0.052(8) 0.011(5) 0.009(5) -0.002(4) 0.001(5)
C46 0.035(7) 0.059(8) 0.016(6) 0.006(5) 0.001(5) 0.018(6)
Er1 0.0331(3) 0.0446(3) 0.0246(3) -0.0019(2) 0.0022(2) 0.0019(2)
Er2 0.0335(3) 0.0452(3) 0.0279(3) 0.0019(2) 0.0057(2) -0.0013(2)
N1 0.023(5) 0.043(5) 0.014(5) -0.001(4) 0.003(4) 0.012(4)
N2 0.023(5) 0.029(5) 0.027(5) 0.001(4) -0.002(4) -0.001(4)
N3 0.037(5) 0.040(5) 0.025(5) 0.006(4) -0.005(4) -0.010(4)
N4 0.025(5) 0.029(5) 0.016(5) 0.003(3) 0.003(3) 0.005(4)
O1 0.017(4) 0.060(5) 0.010(4) 0.004(3) 0.001(3) 0.008(3)
O2 0.025(4) 0.041(4) 0.017(4) 0.002(3) 0.001(3) 0.005(3)
O3 0.030(4) 0.037(4) 0.018(4) 0.005(3) 0.004(3) 0.000(3)
O4 0.018(4) 0.029(4) 0.028(4) -0.001(3) -0.002(3) 0.001(3)
O5 0.023(4) 0.038(4) 0.046(5) -0.013(4) 0.006(3) -0.010(3)
O6 0.041(5) 0.051(5) 0.107(8) -0.040(5) 0.014(5) -0.017(4)
O7 0.021(4) 0.048(4) 0.030(4) -0.005(3) 0.006(3) -0.005(3)
O8 0.031(4) 0.044(4) 0.018(4) -0.004(3) 0.011(3) -0.004(3)
O9 0.034(4) 0.056(5) 0.021(4) -0.003(3) 0.003(3) 0.000(4)
O10 0.014(4) 0.034(4) 0.030(4) 0.004(3) 0.004(3) 0.004(3)
O11 0.020(4) 0.033(4) 0.045(5) 0.005(3) 0.014(3) 0.002(3)
O12 0.033(5) 0.043(5) 0.113(9) 0.020(5) 0.033(5) 0.016(4)
O13 0.040(4) 0.031(4) 0.017(4) 0.003(3) 0.004(3) 0.002(3)
O14 0.068(6) 0.033(4) 0.015(4) 0.002(3) -0.004(4) -0.004(4)
O15 0.038(4) 0.031(4) 0.016(4) -0.003(3) 0.001(3) -0.003(3)
O16 0.068(5) 0.030(4) 0.016(4) 0.011(3) 0.020(4) 0.005(4)
O2W 0.081(7) 0.063(6) 0.073(8) -0.006(5) 0.027(6) 0.002(5)
O3W 0.053(5) 0.039(5) 0.068(6) -0.007(4) 0.013(5) 0.000(4)
O4W 0.173(15) 0.163(14) 0.068(10) -0.012(9) 0.011(9) -0.038(11)
O1W 0.049(5) 0.039(4) 0.025(4) 0.006(3) 0.021(4) 0.003(3)

loop_
_atom_type_symbol
_atom_type_description
_atom_type_scat_dispersion_real
_atom_type_scat_dispersion_imag
_atom_type_scat_source
C C 0.0033 0.0016 'International Tables Vol C Tables 4.2.6.8 and 6.1.1.4'
H H 0.0000 0.0000 'International Tables Vol C Tables 4.2.6.8 and 6.1.1.4'
N N 0.0061 0.0033 'International Tables Vol C Tables 4.2.6.8 and 6.1.1.4'
O O 0.0106 0.0060 'International Tables Vol C Tables 4.2.6.8 and 6.1.1.4'
Er Er -0.2586 4.9576 'International Tables Vol C Tables 4.2.6.8 and 6.1.1.4'

loop_
_geom_angle_atom_site_label_1
_geom_angle_atom_site_label_2
_geom_angle_atom_site_label_3
_geom_angle
_geom_angle_site_symmetry_1
_geom_angle_site_symmetry_3
N1 C1 C2 122.6(10) . .
N1 C1 H1 118.7 . .
C2 C1 H1 118.7 . .
C3 C2 C1 120.1(11) . .
C3 C2 H2 119.9 . .
C1 C2 H2 119.9 . .
C2 C3 C4 120.1(10) . .
C2 C3 H3 119.9 . .
C4 C3 H3 119.9 . .
C3 C4 C5 125.0(10) . .
C3 C4 C9 117.0(9) . .
C5 C4 C9 118.0(10) . .
C6 C5 C4 122.0(10) . .
C6 C5 H5 119.0 . .
C4 C5 H5 119.0 . .
C5 C6 C7 120.9(10) . .
C5 C6 H6 119.6 . .
C7 C6 H6 119.6 . .
C8 C7 C6 118.9(11) . .
C8 C7 H7 120.6 . .
C6 C7 H7 120.6 . .
C7 C8 O1 123.7(10) . .
C7 C8 C9 121.7(10) . .
O1 C8 C9 114.6(8) . .
N1 C9 C8 119.5(9) . .
N1 C9 C4 121.9(9) . .
C8 C9 C4 118.5(9) . .
O1 C10 C11 110.3(8) . .
O1 C10 H10A 109.6 . .
C11 C10 H10A 109.6 . .
O1 C10 H10B 109.6 . .
C11 C10 H10B 109.6 . .
H10A C10 H10B 108.1 . .
O3 C11 O2 126.2(9) . .
O3 C11 C10 115.5(9) . .
O2 C11 C10 118.3(9) . .
N2 C12 C13 123.3(10) . .
N2 C12 H12 118.4 . .
C13 C12 H12 118.4 . .
C14 C13 C12 120.4(10) . .
C14 C13 H13 119.8 . .
C12 C13 H13 119.8 . .
C13 C14 C15 117.7(10) . .
C13 C14 H14 121.1 . .
C15 C14 H14 121.1 . .
C14 C15 C16 122.9(10) . .
C14 C15 C20 117.7(10) . .
C16 C15 C20 119.3(10) . .
C17 C16 C15 121.3(10) . .
C17 C16 H16 119.4 . .
C15 C16 H16 119.4 . .
C16 C17 C18 120.7(11) . .
C16 C17 H17 119.7 . .
C18 C17 H17 119.7 . .
C19 C18 C17 120.5(10) . .
C19 C18 H18 119.7 . .
C17 C18 H18 119.7 . .
C18 C19 O4 125.0(9) . .
C18 C19 C20 120.7(9) . .
O4 C19 C20 114.2(8) . .
N2 C20 C19 120.1(9) . .
N2 C20 C15 122.5(9) . .
C19 C20 C15 117.4(9) . .
O4 C21 C22 109.4(8) . .
O4 C21 H21A 109.8 . .
C22 C21 H21A 109.8 . .
O4 C21 H21B 109.8 . .
C22 C21 H21B 109.8 . .
H21A C21 H21B 108.2 . .
O6 C22 O5 127.2(10) . .
O6 C22 C21 115.5(10) . .
O5 C22 C21 117.4(9) . .
N3 C23 C24 122.5(13) . .
N3 C23 H23 118.7 . .
C24 C23 H23 118.7 . .
C25 C24 C23 119.3(13) . .
C25 C24 H24 120.4 . .
C23 C24 H24 120.4 . .
C24 C25 C26 122.9(12) . .
C24 C25 H25 118.6 . .
C26 C25 H25 118.6 . .
C27 C26 C25 126.6(12) . .
C27 C26 C31 119.2(11) . .
C25 C26 C31 114.2(11) . .
C28 C27 C26 121.5(11) . .
C28 C27 H27 119.2 . .
C26 C27 H27 119.2 . .
C27 C28 C29 119.9(12) . .
C27 C28 H28 120.1 . .
C29 C28 H28 120.1 . .
C30 C29 C28 120.8(12) . .
C30 C29 H29 119.6 . .
C28 C29 H29 119.6 . .
C29 C30 O7 125.3(11) . .
C29 C30 C31 120.7(10) . .
O7 C30 C31 114.0(9) . .
N3 C31 C30 118.9(9) . .
N3 C31 C26 123.3(10) . .
C30 C31 C26 117.9(10) . .
O7 C32 C33 109.9(8) . .
O7 C32 H32A 109.7 . .
C33 C32 H32A 109.7 . .
O7 C32 H32B 109.7 . .
C33 C32 H32B 109.7 . .
H32A C32 H32B 108.2 . .
O8 C33 O9 126.4(10) . .
O8 C33 C32 118.4(9) . .
O9 C33 C32 115.2(9) . .
N4 C34 C35 123.2(10) . .
N4 C34 H34 118.4 . .
C35 C34 H34 118.4 . .
C36 C35 C34 119.3(10) . .
C36 C35 H35 120.3 . .
C34 C35 H35 120.3 . .
C35 C36 C37 119.6(10) . .
C35 C36 H36 120.2 . .
C37 C36 H36 120.2 . .
C38 C37 C42 119.8(9) . .
C38 C37 C36 122.7(9) . .
C42 C37 C36 117.5(9) . .
C39 C38 C37 121.0(10) . .
C39 C38 H38 119.5 . .
C37 C38 H38 119.5 . .
C38 C39 C40 120.3(11) . .
C38 C39 H39 119.9 . .
C40 C39 H39 119.9 . .
C41 C40 C39 119.2(10) . .
C41 C40 H40 120.4 . .
C39 C40 H40 120.4 . .
C40 C41 O10 124.1(9) . .
C40 C41 C42 121.9(9) . .
O10 C41 C42 114.0(8) . .
N4 C42 C37 122.8(9) . .
N4 C42 C41 119.4(8) . .
C37 C42 C41 117.9(9) . .
O10 C43 C44 110.9(8) . .
O10 C43 H43A 109.5 . .
C44 C43 H43A 109.5 . .
O10 C43 H43B 109.5 . .
C44 C43 H43B 109.5 . .
H43A C43 H43B 108.1 . .
O12 C44 O11 126.2(10) . .
O12 C44 C43 117.0(10) . .
O11 C44 C43 116.8(9) . .
O15 C45 O13 130.1(9) . .
O15 C45 C46 113.2(9) . .
O13 C45 C46 116.7(10) . .
O16 C46 O14 127.7(10) . .
O16 C46 C45 118.4(10) . .
O14 C46 C45 113.9(10) . .
O5 Er1 O1W 78.8(3) . .
O5 Er1 O2 81.7(2) . .
O1W Er1 O2 143.4(2) . .
O5 Er1 O16 138.1(3) . 4_576
O1W Er1 O16 139.4(2) . 4_576
O2 Er1 O16 72.3(2) . 4_576
O5 Er1 O15 141.9(2) . 4_576
O1W Er1 O15 74.6(2) . 4_576
O2 Er1 O15 134.7(2) . 4_576
O16 Er1 O15 65.1(2) 4_576 4_576
O5 Er1 O4 62.7(2) . .
O1W Er1 O4 75.2(2) . .
O2 Er1 O4 68.4(2) . .
O16 Er1 O4 130.6(2) 4_576 .
O15 Er1 O4 132.7(2) 4_576 .
O5 Er1 O1 71.2(2) . .
O1W Er1 O1 136.4(2) . .
O2 Er1 O1 62.1(2) . .
O16 Er1 O1 67.7(2) 4_576 .
O15 Er1 O1 111.8(2) 4_576 .
O4 Er1 O1 115.3(2) . .
O5 Er1 N1 78.6(3) . .
O1W Er1 N1 82.8(2) . .
O2 Er1 N1 123.1(2) . .
O16 Er1 N1 88.6(3) 4_576 .
O15 Er1 N1 71.5(2) 4_576 .
O4 Er1 N1 138.2(2) . .
O1 Er1 N1 61.0(2) . .
O5 Er1 N2 122.4(2) . .
O1W Er1 N2 77.4(2) . .
O2 Er1 N2 87.6(2) . .
O16 Er1 N2 89.3(3) 4_576 .
O15 Er1 N2 77.6(2) 4_576 .
O4 Er1 N2 60.8(2) . .
O1 Er1 N2 145.9(2) . .
N1 Er1 N2 146.7(3) . .
O11 Er2 O8 85.4(2) . .
O11 Er2 O3 76.2(2) . .
O8 Er2 O3 144.4(2) . .
O11 Er2 O14 139.0(3) . .
O8 Er2 O14 75.5(2) . .
O3 Er2 O14 136.6(2) . .
O11 Er2 O13 140.8(2) . .
O8 Er2 O13 133.5(2) . .
O3 Er2 O13 72.3(2) . .
O14 Er2 O13 64.5(2) . .
O11 Er2 O10 63.3(2) . .
O8 Er2 O10 72.9(2) . .
O3 Er2 O10 71.7(2) . .
O14 Er2 O10 138.8(2) . .
O13 Er2 O10 124.9(2) . .
O11 Er2 N3 78.1(2) . .
O8 Er2 N3 122.2(3) . .
O3 Er2 N3 83.7(2) . .
O14 Er2 N3 82.0(3) . .
O13 Er2 N3 75.9(3) . .
O10 Er2 N3 137.8(2) . .
O11 Er2 O7 72.7(2) . .
O8 Er2 O7 62.3(2) . .
O3 Er2 O7 135.9(2) . .
O14 Er2 O7 66.3(2) . .
O13 Er2 O7 116.7(2) . .
O10 Er2 O7 118.3(2) . .
N3 Er2 O7 59.9(2) . .
O11 Er2 N4 123.9(2) . .
O8 Er2 N4 76.3(2) . .
O3 Er2 N4 89.0(2) . .
O14 Er2 N4 86.7(3) . .
O13 Er2 N4 78.5(2) . .
O10 Er2 N4 60.7(2) . .
N3 Er2 N4 154.4(3) . .
O7 Er2 N4 134.5(2) . .
C1 N1 C9 118.2(9) . .
C1 N1 Er1 120.7(7) . .
C9 N1 Er1 120.7(6) . .
C12 N2 C20 118.2(9) . .
C12 N2 Er1 122.4(7) . .
C20 N2 Er1 118.7(6) . .
C23 N3 C31 117.9(10) . .
C23 N3 Er2 119.9(8) . .
C31 N3 Er2 121.8(7) . .
C34 N4 C42 117.6(8) . .
C34 N4 Er2 121.6(7) . .
C42 N4 Er2 120.6(6) . .
C8 O1 C10 116.6(7) . .
C8 O1 Er1 123.5(6) . .
C10 O1 Er1 119.8(5) . .
C11 O2 Er1 128.8(6) . .
C11 O3 Er2 146.8(6) . .
C19 O4 C21 117.3(7) . .
C19 O4 Er1 122.7(5) . .
C21 O4 Er1 117.6(5) . .
C22 O5 Er1 130.2(7) . .
C30 O7 C32 117.0(8) . .
C30 O7 Er2 124.9(6) . .
C32 O7 Er2 118.0(6) . .
C33 O8 Er2 130.7(6) . .
C41 O10 C43 116.7(7) . .
C41 O10 Er2 124.9(5) . .
C43 O10 Er2 118.2(6) . .
C44 O11 Er2 129.7(6) . .
C45 O13 Er2 118.7(6) . .
C46 O14 Er2 119.8(6) . .
C45 O15 Er1 119.3(6) . 4_575
C46 O16 Er1 117.5(7) . 4_575
H4W O2W H3W 108.9 . .
H5W O3W H6W 108.3 . .
H7W O4W H8W 106.3 . .
Er1 O1W H2W 140.3 . .
Er1 O1W H1W 100.0 . .
H2W O1W H1W 105.1 . .

loop_
_geom_bond_atom_site_label_1
_geom_bond_atom_site_label_2
_geom_bond_distance
_geom_bond_site_symmetry_2
C1 N1 1.276(14) .
C1 C2 1.427(16) .
C1 H1 0.9300 .
C2 C3 1.328(16) .
C2 H2 0.9300 .
C3 C4 1.383(16) .
C3 H3 0.9300 .
C4 C5 1.404(15) .
C4 C9 1.426(14) .
C5 C6 1.322(16) .
C5 H5 0.9300 .
C6 C7 1.428(16) .
C6 H6 0.9300 .
C7 C8 1.351(14) .
C7 H7 0.9300 .
C8 O1 1.389(11) .
C8 C9 1.408(15) .
C9 N1 1.380(12) .
C10 O1 1.430(12) .
C10 C11 1.503(13) .
C10 H10A 0.9700 .
C10 H10B 0.9700 .
C11 O3 1.235(11) .
C11 O2 1.260(11) .
C12 N2 1.309(12) .
C12 C13 1.387(15) .
C12 H12 0.9300 .
C13 C14 1.381(17) .
C13 H13 0.9300 .
C14 C15 1.397(15) .
C14 H14 0.9300 .
C15 C16 1.408(15) .
C15 C20 1.432(14) .
C16 C17 1.334(16) .
C16 H16 0.9300 .
C17 C18 1.408(15) .
C17 H17 0.9300 .
C18 C19 1.357(14) .
C18 H18 0.9300 .
C19 O4 1.384(11) .
C19 C20 1.429(14) .
C20 N2 1.344(13) .
C21 O4 1.436(11) .
C21 C22 1.524(15) .
C21 H21A 0.9700 .
C21 H21B 0.9700 .
C22 O6 1.232(13) .
C22 O5 1.235(13) .
C23 N3 1.306(14) .
C23 C24 1.418(17) .
C23 H23 0.9300 .
C24 C25 1.300(19) .
C24 H24 0.9300 .
C25 C26 1.409(18) .
C25 H25 0.9300 .
C26 C27 1.407(17) .
C26 C31 1.425(14) .
C27 C28 1.336(18) .
C27 H27 0.9300 .
C28 C29 1.419(16) .
C28 H28 0.9300 .
C29 C30 1.348(16) .
C29 H29 0.9300 .
C30 O7 1.352(12) .
C30 C31 1.423(15) .
C31 N3 1.366(14) .
C32 O7 1.445(12) .
C32 C33 1.524(14) .
C32 H32A 0.9700 .
C32 H32B 0.9700 .
C33 O8 1.231(12) .
C33 O9 1.247(12) .
C34 N4 1.313(13) .
C34 C35 1.416(15) .
C34 H34 0.9300 .
C35 C36 1.345(16) .
C35 H35 0.9300 .
C36 C37 1.412(15) .
C36 H36 0.9300 .
C37 C38 1.397(15) .
C37 C42 1.399(12) .
C38 C39 1.361(16) .
C38 H38 0.9300 .
C39 C40 1.408(14) .
C39 H39 0.9300 .
C40 C41 1.358(14) .
C40 H40 0.9300 .
C41 O10 1.411(11) .
C41 C42 1.418(13) .
C42 N4 1.371(12) .
C43 O10 1.416(12) .
C43 C44 1.528(14) .
C43 H43A 0.9700 .
C43 H43B 0.9700 .
C44 O12 1.217(12) .
C44 O11 1.245(12) .
C45 O15 1.235(12) .
C45 O13 1.235(12) .
C45 C46 1.586(14) .
C46 O16 1.229(13) .
C46 O14 1.292(13) .
Er1 O5 2.385(7) .
Er1 O1W 2.426(7) .
Er1 O2 2.431(7) .
Er1 O16 2.438(7) 4_576
Er1 O15 2.516(7) 4_576
Er1 O4 2.602(6) .
Er1 O1 2.622(6) .
Er1 N1 2.633(8) .
Er1 N2 2.680(8) .
Er2 O11 2.363(7) .
Er2 O8 2.405(7) .
Er2 O3 2.453(7) .
Er2 O14 2.456(7) .
Er2 O13 2.544(7) .
Er2 O10 2.596(6) .
Er2 N3 2.633(9) .
Er2 O7 2.643(7) .
Er2 N4 2.677(8) .
O15 Er1 2.516(7) 4_575
O16 Er1 2.438(7) 4_575
O2W H4W 0.8487 .
O2W H3W 0.8491 .
O3W H5W 0.8516 .
O3W H6W 0.8488 .
O4W H7W 0.8519 .
O4W H8W 0.8518 .
O1W H2W 0.8510 .
O1W H1W 0.8472 .

loop_
_geom_torsion_atom_site_label_1
_geom_torsion_atom_site_label_2
_geom_torsion_atom_site_label_3
_geom_torsion_atom_site_label_4
_geom_torsion
_geom_torsion_site_symmetry_1
_geom_torsion_site_symmetry_4
N1 C1 C2 C3 1(2) . .
C1 C2 C3 C4 -1.0(19) . .
C2 C3 C4 C5 -178.2(12) . .
C2 C3 C4 C9 0.4(16) . .
C3 C4 C5 C6 179.0(12) . .
C9 C4 C5 C6 0.5(17) . .
C4 C5 C6 C7 0(2) . .
C5 C6 C7 C8 0(2) . .
C6 C7 C8 O1 178.7(10) . .
C6 C7 C8 C9 -1.4(18) . .
C7 C8 C9 N1 -178.7(10) . .
O1 C8 C9 N1 1.2(13) . .
C7 C8 C9 C4 2.0(15) . .
O1 C8 C9 C4 -178.0(8) . .
C3 C4 C9 N1 0.6(14) . .
C5 C4 C9 N1 179.3(10) . .
C3 C4 C9 C8 179.8(9) . .
C5 C4 C9 C8 -1.5(14) . .
O1 C10 C11 O3 -176.0(8) . .
O1 C10 C11 O2 6.0(13) . .
N2 C12 C13 C14 2.8(19) . .
C12 C13 C14 C15 -0.4(18) . .
C13 C14 C15 C16 -179.6(11) . .
C13 C14 C15 C20 -3.3(16) . .
C14 C15 C16 C17 176.5(11) . .
C20 C15 C16 C17 0.3(16) . .
C15 C16 C17 C18 -2.7(18) . .
C16 C17 C18 C19 3.1(18) . .
C17 C18 C19 O4 -179.3(10) . .
C17 C18 C19 C20 -1.1(17) . .
C18 C19 C20 N2 178.7(10) . .
O4 C19 C20 N2 -2.9(13) . .
C18 C19 C20 C15 -1.2(15) . .
O4 C19 C20 C15 177.2(8) . .
C14 C15 C20 N2 5.3(15) . .
C16 C15 C20 N2 -178.2(9) . .
C14 C15 C20 C19 -174.8(9) . .
C16 C15 C20 C19 1.7(14) . .
O4 C21 C22 O6 -164.6(10) . .
O4 C21 C22 O5 14.6(14) . .
N3 C23 C24 C25 1.0(19) . .
C23 C24 C25 C26 1(2) . .
C24 C25 C26 C27 178.9(12) . .
C24 C25 C26 C31 -1.5(17) . .
C25 C26 C27 C28 -178.1(11) . .
C31 C26 C27 C28 2.3(17) . .
C26 C27 C28 C29 -1.5(18) . .
C27 C28 C29 C30 -1.5(17) . .
C28 C29 C30 O7 -173.6(10) . .
C28 C29 C30 C31 3.4(16) . .
C29 C30 C31 N3 176.7(10) . .
O7 C30 C31 N3 -5.9(13) . .
C29 C30 C31 C26 -2.5(15) . .
O7 C30 C31 C26 174.8(8) . .
C27 C26 C31 N3 -179.5(10) . .
C25 C26 C31 N3 0.9(14) . .
C27 C26 C31 C30 -0.3(14) . .
C25 C26 C31 C30 -180.0(10) . .
O7 C32 C33 O8 3.6(13) . .
O7 C32 C33 O9 -178.7(8) . .
N4 C34 C35 C36 -1.9(17) . .
C34 C35 C36 C37 2.0(16) . .
C35 C36 C37 C38 178.0(10) . .
C35 C36 C37 C42 -1.3(14) . .
C42 C37 C38 C39 1.2(16) . .
C36 C37 C38 C39 -178.1(10) . .
C37 C38 C39 C40 -1.3(17) . .
C38 C39 C40 C41 0.2(16) . .
C39 C40 C41 O10 179.4(9) . .
C39 C40 C41 C42 1.0(15) . .
C38 C37 C42 N4 -178.9(9) . .
C36 C37 C42 N4 0.5(13) . .
C38 C37 C42 C41 0.0(13) . .
C36 C37 C42 C41 179.3(9) . .
C40 C41 C42 N4 177.8(9) . .
O10 C41 C42 N4 -0.7(12) . .
C40 C41 C42 C37 -1.1(14) . .
O10 C41 C42 C37 -179.6(8) . .
O10 C43 C44 O12 171.8(10) . .
O10 C43 C44 O11 -8.6(15) . .
O15 C45 C46 O16 10.4(14) . .
O13 C45 C46 O16 -170.6(9) . .
O15 C45 C46 O14 -171.0(9) . .
O13 C45 C46 O14 8.0(13) . .
C2 C1 N1 C9 0.2(17) . .
C2 C1 N1 Er1 -172.8(9) . .
C8 C9 N1 C1 180.0(10) . .
C4 C9 N1 C1 -0.8(15) . .
C8 C9 N1 Er1 -7.0(12) . .
C4 C9 N1 Er1 172.2(7) . .
O5 Er1 N1 C1 104.7(9) . .
O1W Er1 N1 C1 24.7(9) . .
O2 Er1 N1 C1 176.9(8) . .
O16 Er1 N1 C1 -115.5(9) 4_576 .
O15 Er1 N1 C1 -51.4(9) 4_576 .
O4 Er1 N1 C1 82.9(9) . .
O1 Er1 N1 C1 179.4(9) . .
N2 Er1 N1 C1 -28.9(11) . .
O5 Er1 N1 C9 -68.1(7) . .
O1W Er1 N1 C9 -148.1(7) . .
O2 Er1 N1 C9 4.0(8) . .
O16 Er1 N1 C9 71.7(7) 4_576 .
O15 Er1 N1 C9 135.8(7) 4_576 .
O4 Er1 N1 C9 -89.9(7) . .
O1 Er1 N1 C9 6.5(6) . .
N2 Er1 N1 C9 158.3(6) . .
C13 C12 N2 C20 -1.0(17) . .
C13 C12 N2 Er1 -171.6(9) . .
C19 C20 N2 C12 177.0(10) . .
C15 C20 N2 C12 -3.1(14) . .
C19 C20 N2 Er1 -12.1(12) . .
C15 C20 N2 Er1 167.8(7) . .
O5 Er1 N2 C12 -163.2(8) . .
O1W Er1 N2 C12 -95.3(9) . .
O2 Er1 N2 C12 118.2(9) . .
O16 Er1 N2 C12 45.9(9) 4_576 .
O15 Er1 N2 C12 -18.6(8) 4_576 .
O4 Er1 N2 C12 -175.3(9) . .
O1 Er1 N2 C12 92.0(9) . .
N1 Er1 N2 C12 -40.4(10) . .
O5 Er1 N2 C20 26.3(8) . .
O1W Er1 N2 C20 94.2(7) . .
O2 Er1 N2 C20 -52.3(7) . .
O16 Er1 N2 C20 -124.5(7) 4_576 .
O15 Er1 N2 C20 170.9(7) 4_576 .
O4 Er1 N2 C20 14.2(6) . .
O1 Er1 N2 C20 -78.5(8) . .
N1 Er1 N2 C20 149.1(6) . .
C24 C23 N3 C31 -1.6(16) . .
C24 C23 N3 Er2 170.5(8) . .
C30 C31 N3 C23 -178.5(10) . .
C26 C31 N3 C23 0.6(15) . .
C30 C31 N3 Er2 9.5(12) . .
C26 C31 N3 Er2 -171.4(7) . .
O11 Er2 N3 C23 -101.5(8) . .
O8 Er2 N3 C23 -178.2(8) . .
O3 Er2 N3 C23 -24.4(8) . .
O14 Er2 N3 C23 114.5(8) . .
O13 Er2 N3 C23 48.9(8) . .
O10 Er2 N3 C23 -78.1(9) . .
O7 Er2 N3 C23 -178.2(9) . .
N4 Er2 N3 C23 50.1(11) . .
O11 Er2 N3 C31 70.3(7) . .
O8 Er2 N3 C31 -6.4(8) . .
O3 Er2 N3 C31 147.5(7) . .
O14 Er2 N3 C31 -73.6(7) . .
O13 Er2 N3 C31 -139.3(7) . .
O10 Er2 N3 C31 93.8(8) . .
O7 Er2 N3 C31 -6.4(7) . .
N4 Er2 N3 C31 -138.1(7) . .
C35 C34 N4 C42 1.0(15) . .
C35 C34 N4 Er2 176.2(8) . .
C37 C42 N4 C34 -0.3(13) . .
C41 C42 N4 C34 -179.2(9) . .
C37 C42 N4 Er2 -175.6(6) . .
C41 C42 N4 Er2 5.6(11) . .
O11 Er2 N4 C34 -177.3(7) . .
O8 Er2 N4 C34 -102.6(8) . .
O3 Er2 N4 C34 110.1(8) . .
O14 Er2 N4 C34 -26.7(8) . .
O13 Er2 N4 C34 38.0(8) . .
O10 Er2 N4 C34 179.5(8) . .
N3 Er2 N4 C34 36.8(11) . .
O7 Er2 N4 C34 -78.3(8) . .
O11 Er2 N4 C42 -2.3(7) . .
O8 Er2 N4 C42 72.4(6) . .
O3 Er2 N4 C42 -74.9(6) . .
O14 Er2 N4 C42 148.3(7) . .
O13 Er2 N4 C42 -147.0(7) . .
O10 Er2 N4 C42 -5.4(6) . .
N3 Er2 N4 C42 -148.1(6) . .
O7 Er2 N4 C42 96.8(7) . .
C7 C8 O1 C10 0.3(15) . .
C9 C8 O1 C10 -179.6(9) . .
C7 C8 O1 Er1 -174.7(9) . .
C9 C8 O1 Er1 5.3(11) . .
C11 C10 O1 C8 -174.9(8) . .
C11 C10 O1 Er1 0.4(11) . .
O5 Er1 O1 C8 80.9(7) . .
O1W Er1 O1 C8 31.8(8) . .
O2 Er1 O1 C8 171.4(7) . .
O16 Er1 O1 C8 -107.5(7) 4_576 .
O15 Er1 O1 C8 -58.4(7) 4_576 .
O4 Er1 O1 C8 126.7(7) . .
N1 Er1 O1 C8 -6.2(7) . .
N2 Er1 O1 C8 -158.6(6) . .
O5 Er1 O1 C10 -93.9(7) . .
O1W Er1 O1 C10 -143.1(7) . .
O2 Er1 O1 C10 -3.5(7) . .
O16 Er1 O1 C10 77.6(7) 4_576 .
O15 Er1 O1 C10 126.7(7) 4_576 .
O4 Er1 O1 C10 -48.1(7) . .
N1 Er1 O1 C10 178.9(8) . .
N2 Er1 O1 C10 26.5(9) . .
O3 C11 O2 Er1 171.2(7) . .
C10 C11 O2 Er1 -11.0(12) . .
O5 Er1 O2 C11 81.0(8) . .
O1W Er1 O2 C11 139.3(7) . .
O16 Er1 O2 C11 -65.7(8) 4_576 .
O15 Er1 O2 C11 -85.9(8) 4_576 .
O4 Er1 O2 C11 144.8(8) . .
O1 Er1 O2 C11 8.0(7) . .
N1 Er1 O2 C11 10.5(8) . .
N2 Er1 O2 C11 -155.8(8) . .
O2 C11 O3 Er2 175.7(7) . .
C10 C11 O3 Er2 -2.2(16) . .
O11 Er2 O3 C11 -135.8(11) . .
O8 Er2 O3 C11 -74.9(12) . .
O14 Er2 O3 C11 73.7(12) . .
O13 Er2 O3 C11 67.8(11) . .
O10 Er2 O3 C11 -69.8(11) . .
N3 Er2 O3 C11 145.0(11) . .
O7 Er2 O3 C11 178.1(10) . .
N4 Er2 O3 C11 -10.4(11) . .
C18 C19 O4 C21 -2.0(15) . .
C20 C19 O4 C21 179.7(9) . .
C18 C19 O4 Er1 -163.9(8) . .
C20 C19 O4 Er1 17.7(11) . .
C22 C21 O4 C19 178.7(9) . .
C22 C21 O4 Er1 -18.5(11) . .
O5 Er1 O4 C19 174.8(7) . .
O1W Er1 O4 C19 -100.3(7) . .
O2 Er1 O4 C19 83.0(7) . .
O16 Er1 O4 C19 43.5(7) 4_576 .
O15 Er1 O4 C19 -48.5(8) 4_576 .
O1 Er1 O4 C19 125.0(6) . .
N1 Er1 O4 C19 -161.0(6) . .
N2 Er1 O4 C19 -16.7(6) . .
O5 Er1 O4 C21 12.9(7) . .
O1W Er1 O4 C21 97.8(7) . .
O2 Er1 O4 C21 -78.9(7) . .
O16 Er1 O4 C21 -118.4(7) 4_576 .
O15 Er1 O4 C21 149.6(6) 4_576 .
O1 Er1 O4 C21 -36.9(7) . .
N1 Er1 O4 C21 37.1(8) . .
N2 Er1 O4 C21 -178.6(7) . .
O6 C22 O5 Er1 175.8(9) . .
C21 C22 O5 Er1 -3.4(16) . .
O1W Er1 O5 C22 -84.0(10) . .
O2 Er1 O5 C22 64.9(10) . .
O16 Er1 O5 C22 116.3(10) 4_576 .
O15 Er1 O5 C22 -130.3(9) 4_576 .
O4 Er1 O5 C22 -5.0(9) . .
O1 Er1 O5 C22 128.1(10) . .
N1 Er1 O5 C22 -168.8(10) . .
N2 Er1 O5 C22 -16.9(11) . .
C29 C30 O7 C32 -7.3(15) . .
C31 C30 O7 C32 175.5(9) . .
C29 C30 O7 Er2 177.0(8) . .
C31 C30 O7 Er2 -0.2(12) . .
C33 C32 O7 C30 175.4(8) . .
C33 C32 O7 Er2 -8.6(11) . .
O11 Er2 O7 C30 -82.7(7) . .
O8 Er2 O7 C30 -176.7(8) . .
O3 Er2 O7 C30 -35.6(8) . .
O14 Er2 O7 C30 97.8(7) . .
O13 Er2 O7 C30 56.0(8) . .
O10 Er2 O7 C30 -128.0(7) . .
N3 Er2 O7 C30 3.3(7) . .
N4 Er2 O7 C30 156.4(7) . .
O11 Er2 O7 C32 101.6(7) . .
O8 Er2 O7 C32 7.6(6) . .
O3 Er2 O7 C32 148.7(6) . .
O14 Er2 O7 C32 -77.9(7) . .
O13 Er2 O7 C32 -119.6(7) . .
O10 Er2 O7 C32 56.3(7) . .
N3 Er2 O7 C32 -172.4(7) . .
N4 Er2 O7 C32 -19.2(8) . .
O9 C33 O8 Er2 -173.0(7) . .
C32 C33 O8 Er2 4.4(13) . .
O11 Er2 O8 C33 -79.4(8) . .
O3 Er2 O8 C33 -137.8(8) . .
O14 Er2 O8 C33 63.9(8) . .
O13 Er2 O8 C33 95.0(8) . .
O10 Er2 O8 C33 -142.8(8) . .
N3 Er2 O8 C33 -6.6(9) . .
O7 Er2 O8 C33 -6.6(8) . .
N4 Er2 O8 C33 154.0(9) . .
C40 C41 O10 C43 1.6(14) . .
C42 C41 O10 C43 -179.9(9) . .
C40 C41 O10 Er2 176.6(8) . .
C42 C41 O10 Er2 -4.9(10) . .
C44 C43 O10 C41 176.5(8) . .
C44 C43 O10 Er2 1.1(12) . .
O11 Er2 O10 C41 -171.7(7) . .
O8 Er2 O10 C41 -78.2(7) . .
O3 Er2 O10 C41 104.9(7) . .
O14 Er2 O10 C41 -36.7(8) . .
O13 Er2 O10 C41 53.3(7) . .
N3 Er2 O10 C41 162.4(6) . .
O7 Er2 O10 C41 -122.3(6) . .
N4 Er2 O10 C41 5.4(6) . .
O11 Er2 O10 C43 3.3(7) . .
O8 Er2 O10 C43 96.8(8) . .
O3 Er2 O10 C43 -80.1(8) . .
O14 Er2 O10 C43 138.3(7) . .
O13 Er2 O10 C43 -131.7(7) . .
N3 Er2 O10 C43 -22.6(9) . .
O7 Er2 O10 C43 52.7(8) . .
N4 Er2 O10 C43 -179.7(8) . .
O12 C44 O11 Er2 -166.2(9) . .
C43 C44 O11 Er2 14.3(14) . .
O8 Er2 O11 C44 -83.1(9) . .
O3 Er2 O11 C44 66.2(9) . .
O14 Er2 O11 C44 -144.8(8) . .
O13 Er2 O11 C44 103.3(9) . .
O10 Er2 O11 C44 -9.9(8) . .
N3 Er2 O11 C44 152.6(9) . .
O7 Er2 O11 C44 -145.4(9) . .
N4 Er2 O11 C44 -13.0(10) . .
O15 C45 O13 Er2 -168.7(9) . .
C46 C45 O13 Er2 12.4(11) . .
O11 Er2 O13 C45 119.7(7) . .
O8 Er2 O13 C45 -51.4(8) . .
O3 Er2 O13 C45 157.7(7) . .
O14 Er2 O13 C45 -17.9(7) . .
O10 Er2 O13 C45 -151.0(6) . .
N3 Er2 O13 C45 69.8(7) . .
O7 Er2 O13 C45 24.6(7) . .
N4 Er2 O13 C45 -109.6(7) . .
O16 C46 O14 Er2 152.9(9) . .
C45 C46 O14 Er2 -25.5(11) . .
O11 Er2 O14 C46 -116.6(8) . .
O8 Er2 O14 C46 178.5(8) . .
O3 Er2 O14 C46 16.7(10) . .
O13 Er2 O14 C46 22.9(7) . .
O10 Er2 O14 C46 137.6(7) . .
N3 Er2 O14 C46 -55.2(8) . .
O7 Er2 O14 C46 -115.8(8) . .
N4 Er2 O14 C46 101.8(8) . .
O13 C45 O15 Er1 -167.8(8) . 4_575
C46 C45 O15 Er1 11.1(11) . 4_575
O14 C46 O16 Er1 154.8(9) . 4_575
C45 C46 O16 Er1 -26.8(12) . 4_575
